data_4030072
loop_
_publ_author_name
'Huang, Fei'
'Wu, Ping'
'Wang, Liandi'
'Chen, Jiping'
'Sun, Chenglin'
'Yu, Zhengkun'

_publ_section_title
;
 Copper-Mediated Intramolecular Oxidative C-H/C-H Cross-Coupling of \a-Oxo
 Ketene N,S-Acetals for Indole Synthesis.
;
_journal_issue 21
_journal_name_full 'The Journal of organic chemistry'
_journal_page_first 10553
_journal_paper_doi 10.1021/jo5014542
_journal_volume 79
_journal_year 2014
_chemical_formula_sum 'C12 H13 N O S'
_chemical_formula_weight 219.29
_chemical_name_systematic
; 
 ? 
;
_space_group_IT_number 14
_symmetry_cell_setting monoclinic
_symmetry_space_group_name_Hall '-P 2yn'
_symmetry_space_group_name_H-M 'P 1 21/n 1'
_atom_sites_solution_hydrogens geom
_atom_sites_solution_primary direct
_atom_sites_solution_secondary difmap
_audit_creation_method SHELXL-97
_cell_angle_alpha 90.00
_cell_angle_beta 99.99(2)
_cell_angle_gamma 90.00
_cell_formula_units_Z 4
_cell_length_a 5.262(6)
_cell_length_b 16.416(19)
_cell_length_c 13.074(15)
_cell_measurement_reflns_used 2596
_cell_measurement_temperature 293(2)
_cell_measurement_theta_max 53.737
_cell_measurement_theta_min 4.963
_cell_volume 1112(2)
_computing_cell_refinement 'Bruker SMART'
_computing_data_collection 'Bruker SMART'
_computing_data_reduction 'Bruker SHELXTL'
_computing_molecular_graphics 'Bruker SHELXTL'
_computing_publication_material 'Bruker SHELXTL'
_computing_structure_refinement 'SHELXL-97 (Sheldrick, 1997)'
_computing_structure_solution 'SHELXS-97 (Sheldrick, 1990)'
_diffrn_ambient_temperature 293(2)
_diffrn_measured_fraction_theta_full 0.998
_diffrn_measured_fraction_theta_max 0.998
_diffrn_measurement_device_type 'CCD area detector'
_diffrn_measurement_method 'phi and omega scans'
_diffrn_radiation_monochromator graphite
_diffrn_radiation_source 'fine-focus sealed tube'
_diffrn_radiation_type MoK\a
_diffrn_radiation_wavelength 0.71073
_diffrn_reflns_av_R_equivalents 0.0734
_diffrn_reflns_av_sigmaI/netI 0.0652
_diffrn_reflns_limit_h_max 6
_diffrn_reflns_limit_h_min -6
_diffrn_reflns_limit_k_max 20
_diffrn_reflns_limit_k_min -20
_diffrn_reflns_limit_l_max 14
_diffrn_reflns_limit_l_min -16
_diffrn_reflns_number 6383
_diffrn_reflns_theta_full 26.00
_diffrn_reflns_theta_max 26.00
_diffrn_reflns_theta_min 2.01
_exptl_absorpt_coefficient_mu 0.263
_exptl_absorpt_correction_T_max 1.00000
_exptl_absorpt_correction_T_min 0.37703
_exptl_absorpt_correction_type empirical
_exptl_absorpt_process_details sadabs
_exptl_crystal_colour colorless
_exptl_crystal_density_diffrn 1.310
_exptl_crystal_density_method 'not measured'
_exptl_crystal_description prismatic
_exptl_crystal_F_000 464
_exptl_crystal_size_max 0.212
_exptl_crystal_size_mid 0.156
_exptl_crystal_size_min 0.123
_refine_diff_density_max 0.335
_refine_diff_density_min -0.311
_refine_diff_density_rms 0.094
_refine_ls_extinction_coef 0.027(5)
_refine_ls_extinction_expression Fc^*^=kFc[1+0.001xFc^2^\l^3^/sin(2\q)]^-1/4^
_refine_ls_extinction_method SHELXL
_refine_ls_goodness_of_fit_ref 1.067
_refine_ls_hydrogen_treatment mixed
_refine_ls_matrix_type full
_refine_ls_number_parameters 144
_refine_ls_number_reflns 2183
_refine_ls_number_restraints 0
_refine_ls_restrained_S_all 1.067
_refine_ls_R_factor_all 0.0598
_refine_ls_R_factor_gt 0.0537
_refine_ls_shift/su_max 0.001
_refine_ls_shift/su_mean 0.000
_refine_ls_structure_factor_coef Fsqd
_refine_ls_weighting_details 'calc w=1/[\s^2^(Fo^2^)+(0.0766P)^2^+0.1449P] where P=(Fo^2^+2Fc^2^)/3'
_refine_ls_weighting_scheme calc
_refine_ls_wR_factor_gt 0.1344
_refine_ls_wR_factor_ref 0.1403
_reflns_number_gt 1862
_reflns_number_total 2183
_reflns_threshold_expression >2sigma(I)
_cod_data_source_file jo5014542_si_001.cif
_cod_data_source_block cd213385
_cod_depositor_comments
;
The following automatic conversions were performed:

'_symmetry_cell_setting' value 'Monoclinic' changed to 'monoclinic'
according to
/home/saulius/struct/COD-crude-data--automatic-downloads/rss-feeds/ACS/lib/dictionaries/cif_core.dic
dictionary named 'cif_core.dic' version 2.4.2 from 2011-04-26.

Automatic conversion script
Id: cif_fix_values 2827 2014-09-09 07:05:25Z andrius 

 Adding full bibliography for 4030070--4030072.cif.
;
_cod_original_sg_symbol_H-M P2(1)/n
_cod_database_code 4030072

loop_
_symmetry_equiv_pos_as_xyz
'x, y, z'
'-x+1/2, y+1/2, -z+1/2'
'-x, -y, -z'
'x-1/2, -y-1/2, z-1/2'

loop_
_atom_site_label
_atom_site_type_symbol
_atom_site_fract_x
_atom_site_fract_y
_atom_site_fract_z
_atom_site_U_iso_or_equiv
_atom_site_adp_type
_atom_site_occupancy
_atom_site_symmetry_multiplicity
_atom_site_calc_flag
_atom_site_refinement_flags
S1 S 0.99326(9) 0.78599(3) 0.05635(4) 0.0474(2) Uani 1 1 d .
N1 N 0.8625(3) 0.68033(9) 0.20002(12) 0.0396(4) Uani 1 1 d .
O1 O 0.6161(3) 0.73661(10) -0.11063(11) 0.0597(4) Uani 1 1 d .
C1 C 0.8172(3) 0.70865(11) 0.10100(14) 0.0377(4) Uani 1 1 d .
C2 C 0.6085(3) 0.66662(11) 0.04264(14) 0.0388(4) Uani 1 1 d .
C3 C 0.5201(3) 0.60987(11) 0.11250(15) 0.0418(4) Uani 1 1 d .
C4 C 0.6842(4) 0.61953(11) 0.20963(14) 0.0407(4) Uani 1 1 d .
C5 C 0.6627(4) 0.57425(12) 0.29755(16) 0.0487(5) Uani 1 1 d .
C6 C 0.4600(5) 0.51946(13) 0.28571(19) 0.0625(6) Uani 1 1 d .
H6 H 0.4360 0.4879 0.3423 0.075 Uiso 1 1 calc R
C7 C 0.2907(5) 0.50981(15) 0.1921(2) 0.0663(7) Uani 1 1 d .
H7 H 0.1558 0.4727 0.1885 0.080 Uiso 1 1 calc R
C8 C 0.3170(4) 0.55326(13) 0.10548(18) 0.0557(5) Uani 1 1 d .
H8 H 0.2034 0.5456 0.0433 0.067 Uiso 1 1 calc R
C9 C 0.5105(4) 0.68455(13) -0.06494(14) 0.0452(5) Uani 1 1 d .
C10 C 0.2770(4) 0.63988(15) -0.12138(16) 0.0605(6) Uani 1 1 d .
H10A H 0.2453 0.6559 -0.1931 0.091 Uiso 1 1 calc R
H10B H 0.1295 0.6531 -0.0905 0.091 Uiso 1 1 calc R
H10C H 0.3076 0.5822 -0.1165 0.091 Uiso 1 1 calc R
C11 C 0.8507(5) 0.58430(15) 0.39878(16) 0.0661(6) Uani 1 1 d .
H11A H 0.8098 0.5458 0.4488 0.099 Uiso 1 1 calc R
H11B H 0.8379 0.6386 0.4247 0.099 Uiso 1 1 calc R
H11C H 1.0232 0.5748 0.3869 0.099 Uiso 1 1 calc R
C12 C 1.2479(4) 0.80368(13) 0.16580(16) 0.0485(5) Uani 1 1 d .
H12A H 1.1766 0.8277 0.2215 0.073 Uiso 1 1 calc R
H12B H 1.3737 0.8399 0.1456 0.073 Uiso 1 1 calc R
H12C H 1.3287 0.7528 0.1885 0.073 Uiso 1 1 calc R
H1 H 0.973(4) 0.7016(14) 0.2502(18) 0.061(7) Uiso 1 1 d .

loop_
_atom_site_aniso_label
_atom_site_aniso_U_11
_atom_site_aniso_U_22
_atom_site_aniso_U_33
_atom_site_aniso_U_23
_atom_site_aniso_U_13
_atom_site_aniso_U_12
S1 0.0487(4) 0.0545(4) 0.0366(3) 0.0051(2) 0.0003(2) -0.0063(2)
N1 0.0432(9) 0.0432(9) 0.0295(8) -0.0003(7) -0.0014(6) 0.0015(7)
O1 0.0654(10) 0.0761(10) 0.0326(8) 0.0083(7) -0.0054(6) -0.0019(8)
C1 0.0396(9) 0.0432(9) 0.0290(9) -0.0001(7) 0.0024(7) 0.0067(7)
C2 0.0386(9) 0.0426(10) 0.0328(9) -0.0046(7) -0.0002(7) 0.0033(7)
C3 0.0422(10) 0.0396(9) 0.0426(10) -0.0039(8) 0.0040(7) 0.0046(8)
C4 0.0451(10) 0.0381(9) 0.0388(10) -0.0001(8) 0.0070(8) 0.0060(8)
C5 0.0598(12) 0.0450(10) 0.0433(11) 0.0062(9) 0.0140(9) 0.0118(9)
C6 0.0744(16) 0.0500(12) 0.0672(15) 0.0122(11) 0.0240(12) 0.0008(11)
C7 0.0625(14) 0.0530(13) 0.0844(18) 0.0032(12) 0.0158(12) -0.0127(11)
C8 0.0506(12) 0.0504(11) 0.0632(14) -0.0047(10) 0.0013(9) -0.0044(9)
C9 0.0441(10) 0.0530(11) 0.0347(10) -0.0064(8) -0.0036(8) 0.0107(8)
C10 0.0545(12) 0.0752(15) 0.0451(12) -0.0144(11) -0.0103(9) 0.0023(11)
C11 0.0844(17) 0.0704(15) 0.0422(12) 0.0150(11) 0.0078(11) 0.0099(12)
C12 0.0456(11) 0.0539(11) 0.0441(11) -0.0063(9) 0.0026(8) -0.0044(9)

loop_
_atom_type_symbol
_atom_type_description
_atom_type_scat_dispersion_real
_atom_type_scat_dispersion_imag
_atom_type_scat_source
C C 0.0033 0.0016 'International Tables Vol C Tables 4.2.6.8 and 6.1.1.4'
H H 0.0000 0.0000 'International Tables Vol C Tables 4.2.6.8 and 6.1.1.4'
N N 0.0061 0.0033 'International Tables Vol C Tables 4.2.6.8 and 6.1.1.4'
O O 0.0106 0.0060 'International Tables Vol C Tables 4.2.6.8 and 6.1.1.4'
S S 0.1246 0.1234 'International Tables Vol C Tables 4.2.6.8 and 6.1.1.4'

loop_
_geom_angle_atom_site_label_1
_geom_angle_atom_site_label_2
_geom_angle_atom_site_label_3
_geom_angle
C1 S1 C12 102.57(11)
C1 N1 C4 108.80(15)
C1 N1 H1 124.4(15)
C4 N1 H1 126.3(15)
N1 C1 C2 109.96(17)
N1 C1 S1 123.84(14)
C2 C1 S1 126.20(15)
C1 C2 C3 106.38(17)
C1 C2 C9 122.91(18)
C3 C2 C9 130.65(18)
C8 C3 C4 118.09(19)
C8 C3 C2 135.44(19)
C4 C3 C2 106.44(17)
C5 C4 N1 127.70(18)
C5 C4 C3 123.89(19)
N1 C4 C3 108.41(17)
C6 C5 C4 115.3(2)
C6 C5 C11 122.8(2)
C4 C5 C11 121.9(2)
C5 C6 C7 122.4(2)
C5 C6 H6 118.8
C7 C6 H6 118.8
C8 C7 C6 121.9(2)
C8 C7 H7 119.1
C6 C7 H7 119.1
C7 C8 C3 118.4(2)
C7 C8 H8 120.8
C3 C8 H8 120.8
O1 C9 C2 120.03(18)
O1 C9 C10 119.90(19)
C2 C9 C10 120.1(2)
C9 C10 H10A 109.5
C9 C10 H10B 109.5
H10A C10 H10B 109.5
C9 C10 H10C 109.5
H10A C10 H10C 109.5
H10B C10 H10C 109.5
C5 C11 H11A 109.5
C5 C11 H11B 109.5
H11A C11 H11B 109.5
C5 C11 H11C 109.5
H11A C11 H11C 109.5
H11B C11 H11C 109.5
S1 C12 H12A 109.5
S1 C12 H12B 109.5
H12A C12 H12B 109.5
S1 C12 H12C 109.5
H12A C12 H12C 109.5
H12B C12 H12C 109.5

loop_
_geom_bond_atom_site_label_1
_geom_bond_atom_site_label_2
_geom_bond_distance
S1 C1 1.732(2)
S1 C12 1.806(2)
N1 C1 1.357(3)
N1 C4 1.391(3)
N1 H1 0.87(2)
O1 C9 1.229(3)
C1 C2 1.405(3)
C2 C3 1.437(3)
C2 C9 1.442(3)
C3 C8 1.407(3)
C3 C4 1.415(3)
C4 C5 1.390(3)
C5 C6 1.383(3)
C5 C11 1.518(3)
C6 C7 1.392(3)
C6 H6 0.9300
C7 C8 1.366(3)
C7 H7 0.9300
C8 H8 0.9300
C9 C10 1.509(3)
C10 H10A 0.9600
C10 H10B 0.9600
C10 H10C 0.9600
C11 H11A 0.9600
C11 H11B 0.9600
C11 H11C 0.9600
C12 H12A 0.9600
C12 H12B 0.9600
C12 H12C 0.9600

loop_
_geom_hbond_atom_site_label_D
_geom_hbond_atom_site_label_H
_geom_hbond_atom_site_label_A
_geom_hbond_distance_DH
_geom_hbond_distance_HA
_geom_hbond_distance_DA
_geom_hbond_angle_DHA
_geom_hbond_site_symmetry_A
N1 H1 O1 0.87(2) 2.11(2) 2.936(3) 160(2) 4_676

loop_
_geom_torsion_atom_site_label_1
_geom_torsion_atom_site_label_2
_geom_torsion_atom_site_label_3
_geom_torsion_atom_site_label_4
_geom_torsion
C4 N1 C1 C2 -0.5(2)
C4 N1 C1 S1 179.04(13)
C12 S1 C1 N1 6.58(18)
C12 S1 C1 C2 -174.02(15)
N1 C1 C2 C3 1.0(2)
S1 C1 C2 C3 -178.49(13)
N1 C1 C2 C9 178.45(16)
S1 C1 C2 C9 -1.0(3)
C1 C2 C3 C8 176.8(2)
C9 C2 C3 C8 -0.4(4)
C1 C2 C3 C4 -1.11(19)
C9 C2 C3 C4 -178.32(18)
C1 N1 C4 C5 179.70(18)
C1 N1 C4 C3 -0.3(2)
C8 C3 C4 C5 2.5(3)
C2 C3 C4 C5 -179.11(17)
C8 C3 C4 N1 -177.51(16)
C2 C3 C4 N1 0.87(19)
N1 C4 C5 C6 177.76(18)
C3 C4 C5 C6 -2.3(3)
N1 C4 C5 C11 -2.7(3)
C3 C4 C5 C11 177.29(18)
C4 C5 C6 C7 0.5(3)
C11 C5 C6 C7 -179.1(2)
C5 C6 C7 C8 1.0(4)
C6 C7 C8 C3 -0.8(4)
C4 C3 C8 C7 -0.9(3)
C2 C3 C8 C7 -178.7(2)
C1 C2 C9 O1 2.7(3)
C3 C2 C9 O1 179.50(19)
C1 C2 C9 C10 -176.87(17)
C3 C2 C9 C10 -0.1(3)
